data_4066944
loop_
_publ_author_name
'Kuppuswamy, Subramaniam'
'Ghiviriga, Ion'
'Abboud, Khalil A.'
'Veige, Adam S.'

_publ_section_title
;
 Activation of an Aryl C&#x2212;H Bond Converts Chelating Diphenolate
 Ligands Bound to Zirconium into Trianionic Pincer Ligands: \s-Donor
 Ligand Effects versus Thermolysis
;
_journal_issue 24
_journal_name_full Organometallics
_journal_page_first 6711
_journal_paper_doi 10.1021/om100732d
_journal_volume 29
_journal_year 2010
_chemical_formula_sum 'C39 H52 O2 P2 Zr'
_chemical_formula_weight 705.97
_chemical_name_systematic
; 
 ? 
;
_space_group_IT_number 14
_symmetry_cell_setting monoclinic
_symmetry_space_group_name_Hall '-P 2ybc'
_symmetry_space_group_name_H-M 'P 1 21/c 1'
_atom_sites_solution_hydrogens geom
_atom_sites_solution_primary direct
_atom_sites_solution_secondary difmap
_audit_creation_method SHELXL-97
_audit_update_record
;
2009-10-26 # Formatted by publCIF
;
_cell_angle_alpha 90.00
_cell_angle_beta 101.790(2)
_cell_angle_gamma 90.00
_cell_formula_units_Z 4
_cell_length_a 11.1851(9)
_cell_length_b 18.2273(15)
_cell_length_c 18.0111(14)
_cell_measurement_reflns_used 644
_cell_measurement_temperature 100(2)
_cell_measurement_theta_max 28.0
_cell_measurement_theta_min 2.0
_cell_volume 3594.5(5)
_computing_cell_refinement 'Bruker APEX2'
_computing_data_collection 'Bruker APEX2 (Bruker, 2008)'
_computing_data_reduction 'Bruker SAINT (Bruker, 2008)'
_computing_molecular_graphics 'Bruker SHELXTL'
_computing_publication_material 'Bruker SHELXTL'
_computing_structure_refinement 'Bruker SHELXTL'
_computing_structure_solution 'Bruker SHELXTL (Bruker, 2008)'
_diffrn_ambient_temperature 100(2)
_diffrn_measured_fraction_theta_full 0.998
_diffrn_measured_fraction_theta_max 0.998
_diffrn_measurement_device_type 'Bruker APEX-II CCD'
_diffrn_measurement_method '\w scans'
_diffrn_radiation_monochromator graphite
_diffrn_radiation_source 'fine-focus sealed tube'
_diffrn_radiation_type MoK\a
_diffrn_radiation_wavelength 0.71073
_diffrn_reflns_av_R_equivalents 0.0193
_diffrn_reflns_av_sigmaI/netI 0.0178
_diffrn_reflns_limit_h_max 14
_diffrn_reflns_limit_h_min -14
_diffrn_reflns_limit_k_max 23
_diffrn_reflns_limit_k_min -23
_diffrn_reflns_limit_l_max 22
_diffrn_reflns_limit_l_min -23
_diffrn_reflns_number 31270
_diffrn_reflns_theta_full 27.50
_diffrn_reflns_theta_max 27.50
_diffrn_reflns_theta_min 1.86
_exptl_absorpt_coefficient_mu 0.427
_exptl_absorpt_correction_T_max 0.9707
_exptl_absorpt_correction_T_min 0.8823
_exptl_absorpt_correction_type numerical
_exptl_absorpt_process_details 'based on measured indexed crystal faces, Bruker SHELXTL  v6.12 (Bruker 2007)'
_exptl_crystal_colour yellow
_exptl_crystal_density_diffrn 1.305
_exptl_crystal_density_method 'not measured'
_exptl_crystal_description blocks
_exptl_crystal_F_000 1488
_exptl_crystal_size_max 0.30
_exptl_crystal_size_mid 0.22
_exptl_crystal_size_min 0.07
_refine_diff_density_max 0.403
_refine_diff_density_min -0.421
_refine_diff_density_rms 0.049
_refine_ls_extinction_method none
_refine_ls_goodness_of_fit_ref 1.032
_refine_ls_hydrogen_treatment mixed
_refine_ls_matrix_type full
_refine_ls_number_parameters 409
_refine_ls_number_reflns 8241
_refine_ls_number_restraints 0
_refine_ls_restrained_S_all 1.032
_refine_ls_R_factor_all 0.0263
_refine_ls_R_factor_gt 0.0227
_refine_ls_shift/su_max 0.003
_refine_ls_shift/su_mean 0.000
_refine_ls_structure_factor_coef Fsqd
_refine_ls_weighting_details 'calc w=1/[\s^2^(Fo^2^)+(0.0239P)^2^+2.3175P] where P=(Fo^2^+2Fc^2^)/3'
_refine_ls_weighting_scheme calc
_refine_ls_wR_factor_gt 0.0564
_refine_ls_wR_factor_ref 0.0583
_reflns_number_gt 7474
_reflns_number_total 8241
_reflns_threshold_expression I>2\s(I)
_cod_data_source_file om100732d_si_002.cif
_cod_data_source_block kuppu10
_cod_depositor_comments
;
The following automatic conversions were performed:

'_symmetry_cell_setting' value 'Monoclinic' changed to 'monoclinic'
according to /home/saulius/struct/CIF-dictionaries/cif_core.dic
dictionary named 'cif_core.dic' version 2.4.1 from 2010-06-29.

Automatic conversion script
Id: cif_fix_values 1715 2011-07-08 13:25:40Z adriana 
;
_cod_original_sg_symbol_H-M P21/c
_cod_database_code 4066944

loop_
_symmetry_equiv_pos_as_xyz
'x, y, z'
'-x, y+1/2, -z+1/2'
'-x, -y, -z'
'x, -y-1/2, z-1/2'

loop_
_atom_site_label
_atom_site_type_symbol
_atom_site_fract_x
_atom_site_fract_y
_atom_site_fract_z
_atom_site_U_iso_or_equiv
_atom_site_adp_type
_atom_site_occupancy
_atom_site_symmetry_multiplicity
_atom_site_calc_flag
_atom_site_refinement_flags
Zr1 Zr 0.683244(10) 0.223501(6) 0.454044(7) 0.01044(4) Uani 1 1 d .
P1 P 0.53344(3) 0.178196(18) 0.553184(19) 0.01332(7) Uani 1 1 d .
P2 P 0.88434(3) 0.231806(19) 0.38666(2) 0.01543(7) Uani 1 1 d .
O1 O 0.77397(8) 0.28351(5) 0.54066(5) 0.01313(18) Uani 1 1 d .
O2 O 0.60797(8) 0.14082(5) 0.38693(5) 0.01268(17) Uani 1 1 d .
C7 C 0.88203(11) 0.28338(7) 0.59052(7) 0.0129(2) Uani 1 1 d .
C8 C 0.93650(11) 0.35026(7) 0.62029(7) 0.0143(2) Uani 1 1 d .
C9 C 1.05303(12) 0.34656(8) 0.66642(8) 0.0181(3) Uani 1 1 d .
H9 H 1.0920 0.3907 0.6865 0.022 Uiso 1 1 calc R
C10 C 1.11368(12) 0.28026(8) 0.68390(8) 0.0205(3) Uani 1 1 d .
H10 H 1.1939 0.2795 0.7141 0.025 Uiso 1 1 calc R
C11 C 1.05666(12) 0.21555(8) 0.65705(8) 0.0179(3) Uani 1 1 d .
H11 H 1.0977 0.1703 0.6702 0.022 Uiso 1 1 calc R
C12 C 0.93929(11) 0.21519(7) 0.61081(7) 0.0138(2) Uani 1 1 d .
C2 C 0.88540(11) 0.14258(7) 0.58334(7) 0.0134(2) Uani 1 1 d .
C3 C 0.91636(12) 0.08368(8) 0.63392(8) 0.0166(3) Uani 1 1 d .
H3 H 0.9585 0.0930 0.6844 0.020 Uiso 1 1 calc R
C4 C 0.88647(12) 0.01219(7) 0.61147(8) 0.0173(3) Uani 1 1 d .
H4 H 0.9058 -0.0271 0.6465 0.021 Uiso 1 1 calc R
C5 C 0.82804(11) -0.00124(7) 0.53718(8) 0.0163(3) Uani 1 1 d .
H5 H 0.8121 -0.0504 0.5205 0.020 Uiso 1 1 calc R
C6 C 0.79200(11) 0.05688(7) 0.48609(7) 0.0131(2) Uani 1 1 d .
C22 C 0.73005(11) 0.03344(7) 0.40780(7) 0.0133(2) Uani 1 1 d .
C21 C 0.76749(12) -0.03147(7) 0.37766(8) 0.0166(3) Uani 1 1 d .
H21 H 0.8374 -0.0567 0.4045 0.020 Uiso 1 1 calc R
C20 C 0.70424(12) -0.05945(8) 0.30945(8) 0.0187(3) Uani 1 1 d .
H20 H 0.7325 -0.1024 0.2887 0.022 Uiso 1 1 calc R
C19 C 0.59912(12) -0.02433(7) 0.27145(8) 0.0171(3) Uani 1 1 d .
H19 H 0.5531 -0.0458 0.2266 0.021 Uiso 1 1 calc R
C18 C 0.55946(11) 0.04151(7) 0.29737(7) 0.0135(2) Uani 1 1 d .
C23 C 0.44157(11) 0.07857(7) 0.25532(7) 0.0146(2) Uani 1 1 d .
C26 C 0.35709(12) 0.09372(8) 0.31130(8) 0.0176(3) Uani 1 1 d .
H26A H 0.3978 0.1273 0.3510 0.026 Uiso 1 1 calc R
H26B H 0.3388 0.0475 0.3344 0.026 Uiso 1 1 calc R
H26C H 0.2809 0.1160 0.2841 0.026 Uiso 1 1 calc R
C24 C 0.47401(13) 0.14969(8) 0.21827(8) 0.0187(3) Uani 1 1 d .
H24A H 0.5233 0.1811 0.2569 0.028 Uiso 1 1 calc R
H24B H 0.3988 0.1755 0.1949 0.028 Uiso 1 1 calc R
H24C H 0.5206 0.1379 0.1793 0.028 Uiso 1 1 calc R
C25 C 0.37006(13) 0.02952(8) 0.19195(8) 0.0237(3) Uani 1 1 d .
H25A H 0.2956 0.0549 0.1667 0.035 Uiso 1 1 calc R
H25B H 0.3481 -0.0165 0.2139 0.035 Uiso 1 1 calc R
H25C H 0.4209 0.0189 0.1549 0.035 Uiso 1 1 calc R
C17 C 0.63159(11) 0.07283(7) 0.36395(7) 0.0124(2) Uani 1 1 d .
C1 C 0.81273(11) 0.13127(7) 0.50911(7) 0.0127(2) Uani 1 1 d .
C13 C 0.87153(12) 0.42440(7) 0.60225(8) 0.0168(3) Uani 1 1 d .
C16 C 0.94433(14) 0.48788(8) 0.64631(9) 0.0247(3) Uani 1 1 d .
H16A H 0.9573 0.4780 0.7009 0.037 Uiso 1 1 calc R
H16B H 0.8986 0.5337 0.6347 0.037 Uiso 1 1 calc R
H16C H 1.0235 0.4923 0.6314 0.037 Uiso 1 1 calc R
C15 C 0.85815(13) 0.44059(8) 0.51690(8) 0.0209(3) Uani 1 1 d .
H15A H 0.9393 0.4436 0.5044 0.031 Uiso 1 1 calc R
H15B H 0.8152 0.4873 0.5047 0.031 Uiso 1 1 calc R
H15C H 0.8114 0.4011 0.4873 0.031 Uiso 1 1 calc R
C14 C 0.74575(12) 0.42348(8) 0.62463(8) 0.0189(3) Uani 1 1 d .
H14A H 0.6992 0.3808 0.6016 0.028 Uiso 1 1 calc R
H14B H 0.7012 0.4685 0.6065 0.028 Uiso 1 1 calc R
H14C H 0.7569 0.4206 0.6800 0.028 Uiso 1 1 calc R
C27 C 0.61103(14) 0.18808(9) 0.65168(8) 0.0240(3) Uani 1 1 d .
H27A H 0.5611 0.1662 0.6847 0.036 Uiso 1 1 calc R
H27B H 0.6236 0.2403 0.6639 0.036 Uiso 1 1 calc R
H27C H 0.6902 0.1631 0.6596 0.036 Uiso 1 1 calc R
C28 C 0.51074(14) 0.08000(8) 0.54384(9) 0.0223(3) Uani 1 1 d .
H28A H 0.5901 0.0555 0.5500 0.033 Uiso 1 1 calc R
H28B H 0.4617 0.0688 0.4935 0.033 Uiso 1 1 calc R
H28C H 0.4681 0.0626 0.5829 0.033 Uiso 1 1 calc R
C29 C 0.37953(13) 0.21082(8) 0.55320(9) 0.0228(3) Uani 1 1 d .
H29A H 0.3271 0.2017 0.5034 0.034 Uiso 1 1 calc R
H29B H 0.3818 0.2636 0.5639 0.034 Uiso 1 1 calc R
H29C H 0.3468 0.1848 0.5923 0.034 Uiso 1 1 calc R
C33 C 0.63546(12) 0.31679(7) 0.36419(8) 0.0164(3) Uani 1 1 d .
H33A H 0.6937 0.3583 0.3730 0.020 Uiso 1 1 calc R
H33B H 0.6245 0.2991 0.3113 0.020 Uiso 1 1 calc R
C34 C 0.51960(12) 0.33238(7) 0.38758(8) 0.0161(3) Uani 1 1 d .
C35 C 0.51586(13) 0.37813(8) 0.44999(8) 0.0220(3) Uani 1 1 d .
H35 H 0.5894 0.3998 0.4767 0.026 Uiso 1 1 calc R
C36 C 0.40730(14) 0.39238(9) 0.47347(9) 0.0269(3) Uani 1 1 d .
H36 H 0.4073 0.4241 0.5153 0.032 Uiso 1 1 calc R
C37 C 0.29888(14) 0.36053(9) 0.43608(9) 0.0267(3) Uani 1 1 d .
H37 H 0.2245 0.3707 0.4517 0.032 Uiso 1 1 calc R
C38 C 0.30053(13) 0.31376(9) 0.37576(9) 0.0264(3) Uani 1 1 d .
H38 H 0.2268 0.2915 0.3501 0.032 Uiso 1 1 calc R
C39 C 0.40877(13) 0.29903(8) 0.35240(9) 0.0212(3) Uani 1 1 d .
H39 H 0.4082 0.2657 0.3118 0.025 Uiso 1 1 calc R
C32 C 1.03426(14) 0.20538(11) 0.44001(10) 0.0348(4) Uani 1 1 d .
H32A H 1.0294 0.1566 0.4621 0.052 Uiso 1 1 calc R
H32B H 1.0617 0.2410 0.4807 0.052 Uiso 1 1 calc R
H32C H 1.0924 0.2043 0.4060 0.052 Uiso 1 1 calc R
C31 C 0.92098(14) 0.31639(9) 0.34164(10) 0.0273(3) Uani 1 1 d .
H31A H 0.9901 0.3077 0.3170 0.041 Uiso 1 1 calc R
H31B H 0.9427 0.3548 0.3802 0.041 Uiso 1 1 calc R
H31C H 0.8499 0.3321 0.3037 0.041 Uiso 1 1 calc R
C30 C 0.86124(17) 0.1686(1) 0.30719(10) 0.0357(4) Uani 1 1 d .
H30A H 0.9289 0.1732 0.2804 0.054 Uiso 1 1 calc R
H30B H 0.7842 0.1802 0.2724 0.054 Uiso 1 1 calc R
H30C H 0.8582 0.1183 0.3258 0.054 Uiso 1 1 calc R

loop_
_atom_site_aniso_label
_atom_site_aniso_U_11
_atom_site_aniso_U_22
_atom_site_aniso_U_33
_atom_site_aniso_U_23
_atom_site_aniso_U_13
_atom_site_aniso_U_12
Zr1 0.01072(6) 0.00970(6) 0.01037(6) 0.00072(4) 0.00094(4) -0.00025(4)
P1 0.01576(15) 0.01220(15) 0.01222(16) 0.00014(12) 0.00338(12) -0.00037(12)
P2 0.01498(15) 0.01631(16) 0.01582(17) 0.00138(13) 0.00508(12) -0.00079(12)
O1 0.0128(4) 0.0123(4) 0.0132(4) 0.0000(3) -0.0001(3) -0.0004(3)
O2 0.0129(4) 0.0112(4) 0.0132(4) -0.0008(3) 0.0009(3) 0.0004(3)
C7 0.0118(5) 0.0165(6) 0.0107(6) 0.0003(5) 0.0028(4) -0.0015(5)
C8 0.0150(6) 0.0152(6) 0.0131(6) 0.0000(5) 0.0037(5) -0.0023(5)
C9 0.0162(6) 0.0188(7) 0.0186(7) -0.0031(5) 0.0018(5) -0.0051(5)
C10 0.0127(6) 0.0248(7) 0.0217(7) -0.0028(6) -0.0018(5) -0.0008(5)
C11 0.0148(6) 0.0192(7) 0.0183(7) -0.0016(5) -0.0001(5) 0.0026(5)
C12 0.0132(6) 0.0151(6) 0.0127(6) -0.0008(5) 0.0019(5) -0.0005(5)
C2 0.0114(5) 0.0141(6) 0.0150(6) 0.0000(5) 0.0031(5) 0.0015(4)
C3 0.0151(6) 0.0191(7) 0.0145(6) 0.0014(5) 0.0005(5) 0.0020(5)
C4 0.0174(6) 0.0162(6) 0.0175(7) 0.0052(5) 0.0016(5) 0.0025(5)
C5 0.0154(6) 0.0125(6) 0.0200(7) 0.0007(5) 0.0013(5) 0.0007(5)
C6 0.0100(5) 0.0140(6) 0.0150(6) 0.0006(5) 0.0017(5) 0.0010(4)
C22 0.0124(5) 0.0130(6) 0.0146(6) 0.0004(5) 0.0027(5) -0.0015(4)
C21 0.0151(6) 0.0153(6) 0.0192(7) 0.0013(5) 0.0026(5) 0.0024(5)
C20 0.0211(6) 0.0150(6) 0.0201(7) -0.0029(5) 0.0047(5) 0.0034(5)
C19 0.0198(6) 0.0162(6) 0.0146(6) -0.0027(5) 0.0019(5) -0.0011(5)
C18 0.0143(6) 0.0130(6) 0.0132(6) 0.0014(5) 0.0026(5) -0.0009(5)
C23 0.0156(6) 0.0140(6) 0.0129(6) -0.0004(5) -0.0003(5) 0.0005(5)
C26 0.0138(6) 0.0199(7) 0.0184(7) 0.0031(5) 0.0017(5) 0.0001(5)
C24 0.0216(6) 0.0185(7) 0.0159(6) 0.0036(5) 0.0036(5) 0.0026(5)
C25 0.0219(7) 0.0227(7) 0.0217(7) -0.0055(6) -0.0063(5) 0.0017(6)
C17 0.0131(5) 0.0113(6) 0.0135(6) 0.0003(5) 0.0045(5) -0.0010(4)
C1 0.0109(5) 0.0142(6) 0.0132(6) 0.0008(5) 0.0028(4) -0.0002(4)
C13 0.0195(6) 0.0130(6) 0.0164(6) -0.0001(5) 0.0003(5) -0.0025(5)
C16 0.0289(7) 0.0154(7) 0.0260(8) -0.0024(6) -0.0030(6) -0.0040(6)
C15 0.0240(7) 0.0185(7) 0.0194(7) 0.0035(5) 0.0025(5) -0.0048(5)
C14 0.0219(6) 0.0164(6) 0.0181(7) -0.0001(5) 0.0031(5) 0.0031(5)
C27 0.0255(7) 0.0322(8) 0.0137(7) -0.0024(6) 0.0027(5) 0.0015(6)
C28 0.0299(7) 0.0132(6) 0.0270(8) -0.0006(5) 0.0130(6) -0.0027(5)
C29 0.0190(6) 0.0241(7) 0.0262(8) 0.0045(6) 0.0065(6) 0.0039(5)
C33 0.0181(6) 0.0154(6) 0.0149(6) 0.0024(5) 0.0015(5) 0.0008(5)
C34 0.0191(6) 0.0128(6) 0.0151(6) 0.0059(5) 0.0005(5) 0.0033(5)
C35 0.0226(7) 0.0213(7) 0.0201(7) -0.0005(6) -0.0004(5) 0.0029(5)
C36 0.0324(8) 0.0250(8) 0.0233(8) -0.0014(6) 0.0059(6) 0.0088(6)
C37 0.0230(7) 0.0258(8) 0.0329(8) 0.0075(6) 0.0093(6) 0.0087(6)
C38 0.0194(7) 0.0245(8) 0.0344(9) 0.0031(6) 0.0032(6) -0.0007(6)
C39 0.0220(7) 0.0176(7) 0.0231(7) -0.0003(5) 0.0025(5) 0.0001(5)
C32 0.0162(7) 0.0543(11) 0.0356(9) 0.0200(8) 0.0095(6) 0.0073(7)
C31 0.0270(7) 0.0237(8) 0.0348(9) 0.0085(6) 0.0149(6) -0.0014(6)
C30 0.0438(10) 0.0359(9) 0.0346(9) -0.0160(8) 0.0247(8) -0.0152(8)

loop_
_atom_type_symbol
_atom_type_description
_atom_type_scat_dispersion_real
_atom_type_scat_dispersion_imag
_atom_type_scat_source
C C 0.0033 0.0016 'International Tables Vol C Tables 4.2.6.8 and 6.1.1.4'
H H 0.0000 0.0000 'International Tables Vol C Tables 4.2.6.8 and 6.1.1.4'
O O 0.0106 0.0060 'International Tables Vol C Tables 4.2.6.8 and 6.1.1.4'
P P 0.1023 0.0942 'International Tables Vol C Tables 4.2.6.8 and 6.1.1.4'
Zr Zr -2.9673 0.5597 'International Tables Vol C Tables 4.2.6.8 and 6.1.1.4'

loop_
_geom_angle_atom_site_label_1
_geom_angle_atom_site_label_2
_geom_angle_atom_site_label_3
_geom_angle
O1 Zr1 O2 164.32(4)
O1 Zr1 C1 83.65(4)
O2 Zr1 C1 82.01(4)
O1 Zr1 C33 98.63(4)
O2 Zr1 C33 96.96(4)
C1 Zr1 C33 149.79(5)
O1 Zr1 P2 89.07(3)
O2 Zr1 P2 93.18(3)
C1 Zr1 P2 74.54(3)
C33 Zr1 P2 75.38(3)
O1 Zr1 C34 97.41(4)
O2 Zr1 C34 96.76(4)
C1 Zr1 C34 178.10(4)
C33 Zr1 C34 31.68(4)
P2 Zr1 C34 107.02(3)
O1 Zr1 P1 86.48(3)
O2 Zr1 P1 86.03(3)
C1 Zr1 P1 85.19(3)
C33 Zr1 P1 124.96(3)
P2 Zr1 P1 159.611(11)
C34 Zr1 P1 93.29(3)
C28 P1 C27 102.63(7)
C28 P1 C29 102.01(7)
C27 P1 C29 103.32(7)
C28 P1 Zr1 108.78(5)
C27 P1 Zr1 111.30(5)
C29 P1 Zr1 126.18(5)
C30 P2 C32 102.47(9)
C30 P2 C31 101.21(8)
C32 P2 C31 101.05(8)
C30 P2 Zr1 108.27(6)
C32 P2 Zr1 119.84(6)
C31 P2 Zr1 121.10(5)
C7 O1 Zr1 139.38(8)
C17 O2 Zr1 142.20(8)
O1 C7 C12 118.08(11)
O1 C7 C8 120.45(11)
C12 C7 C8 121.45(11)
C9 C8 C7 117.38(12)
C9 C8 C13 120.77(11)
C7 C8 C13 121.85(11)
C10 C9 C8 121.97(12)
C10 C9 H9 119.0
C8 C9 H9 119.0
C11 C10 C9 119.62(12)
C11 C10 H10 120.2
C9 C10 H10 120.2
C10 C11 C12 121.39(12)
C10 C11 H11 119.3
C12 C11 H11 119.3
C11 C12 C7 117.99(12)
C11 C12 C2 117.72(11)
C7 C12 C2 124.23(11)
C3 C2 C1 120.91(12)
C3 C2 C12 115.62(11)
C1 C2 C12 123.37(11)
C4 C3 C2 121.12(12)
C4 C3 H3 119.4
C2 C3 H3 119.4
C3 C4 C5 119.09(12)
C3 C4 H4 120.5
C5 C4 H4 120.5
C4 C5 C6 120.94(12)
C4 C5 H5 119.5
C6 C5 H5 119.5
C5 C6 C1 121.26(12)
C5 C6 C22 114.56(11)
C1 C6 C22 124.17(11)
C21 C22 C17 118.24(12)
C21 C22 C6 119.17(11)
C17 C22 C6 122.55(11)
C20 C21 C22 121.08(12)
C20 C21 H21 119.5
C22 C21 H21 119.5
C21 C20 C19 119.68(13)
C21 C20 H20 120.2
C19 C20 H20 120.2
C20 C19 C18 121.81(12)
C20 C19 H19 119.1
C18 C19 H19 119.1
C19 C18 C17 117.67(11)
C19 C18 C23 120.91(11)
C17 C18 C23 121.42(11)
C24 C23 C18 109.29(10)
C24 C23 C25 107.54(11)
C18 C23 C25 111.94(11)
C24 C23 C26 111.35(11)
C18 C23 C26 109.61(10)
C25 C23 C26 107.10(11)
C23 C26 H26A 109.5
C23 C26 H26B 109.5
H26A C26 H26B 109.5
C23 C26 H26C 109.5
H26A C26 H26C 109.5
H26B C26 H26C 109.5
C23 C24 H24A 109.5
C23 C24 H24B 109.5
H24A C24 H24B 109.5
C23 C24 H24C 109.5
H24A C24 H24C 109.5
H24B C24 H24C 109.5
C23 C25 H25A 109.5
C23 C25 H25B 109.5
H25A C25 H25B 109.5
C23 C25 H25C 109.5
H25A C25 H25C 109.5
H25B C25 H25C 109.5
O2 C17 C22 118.31(11)
O2 C17 C18 120.98(11)
C22 C17 C18 120.71(12)
C6 C1 C2 115.92(11)
C6 C1 Zr1 121.24(8)
C2 C1 Zr1 118.94(9)
C8 C13 C16 111.99(11)
C8 C13 C14 110.65(11)
C16 C13 C14 106.78(12)
C8 C13 C15 108.91(11)
C16 C13 C15 107.67(11)
C14 C13 C15 110.79(11)
C13 C16 H16A 109.5
C13 C16 H16B 109.5
H16A C16 H16B 109.5
C13 C16 H16C 109.5
H16A C16 H16C 109.5
H16B C16 H16C 109.5
C13 C15 H15A 109.5
C13 C15 H15B 109.5
H15A C15 H15B 109.5
C13 C15 H15C 109.5
H15A C15 H15C 109.5
H15B C15 H15C 109.5
C13 C14 H14A 109.5
C13 C14 H14B 109.5
H14A C14 H14B 109.5
C13 C14 H14C 109.5
H14A C14 H14C 109.5
H14B C14 H14C 109.5
P1 C27 H27A 109.5
P1 C27 H27B 109.5
H27A C27 H27B 109.5
P1 C27 H27C 109.5
H27A C27 H27C 109.5
H27B C27 H27C 109.5
P1 C28 H28A 109.5
P1 C28 H28B 109.5
H28A C28 H28B 109.5
P1 C28 H28C 109.5
H28A C28 H28C 109.5
H28B C28 H28C 109.5
P1 C29 H29A 109.5
P1 C29 H29B 109.5
H29A C29 H29B 109.5
P1 C29 H29C 109.5
H29A C29 H29C 109.5
H29B C29 H29C 109.5
C34 C33 Zr1 91.86(8)
C34 C33 H33A 113.3
Zr1 C33 H33A 113.3
C34 C33 H33B 113.3
Zr1 C33 H33B 113.3
H33A C33 H33B 110.6
C35 C34 C39 116.59(13)
C35 C34 C33 121.03(12)
C39 C34 C33 122.26(13)
C35 C34 Zr1 101.67(8)
C39 C34 Zr1 108.96(9)
C33 C34 Zr1 56.46(6)
C36 C35 C34 121.63(14)
C36 C35 H35 119.2
C34 C35 H35 119.2
C37 C36 C35 120.35(15)
C37 C36 H36 119.8
C35 C36 H36 119.8
C38 C37 C36 119.20(14)
C38 C37 H37 120.4
C36 C37 H37 120.4
C37 C38 C39 120.66(14)
C37 C38 H38 119.7
C39 C38 H38 119.7
C38 C39 C34 121.49(14)
C38 C39 H39 119.3
C34 C39 H39 119.3
P2 C32 H32A 109.5
P2 C32 H32B 109.5
H32A C32 H32B 109.5
P2 C32 H32C 109.5
H32A C32 H32C 109.5
H32B C32 H32C 109.5
P2 C31 H31A 109.5
P2 C31 H31B 109.5
H31A C31 H31B 109.5
P2 C31 H31C 109.5
H31A C31 H31C 109.5
H31B C31 H31C 109.5
P2 C30 H30A 109.5
P2 C30 H30B 109.5
H30A C30 H30B 109.5
P2 C30 H30C 109.5
H30A C30 H30C 109.5
H30B C30 H30C 109.5

loop_
_geom_bond_atom_site_label_1
_geom_bond_atom_site_label_2
_geom_bond_distance
Zr1 O1 2.0032(9)
Zr1 O2 2.0063(9)
Zr1 C1 2.3065(12)
Zr1 C33 2.3330(13)
Zr1 P2 2.7696(4)
Zr1 C34 2.7976(13)
Zr1 P1 2.8108(4)
P1 C28 1.8108(14)
P1 C27 1.8176(14)
P1 C29 1.8213(14)
P2 C30 1.8143(16)
P2 C32 1.8189(16)
P2 C31 1.8271(15)
O1 C7 1.3505(15)
O2 C17 1.3497(15)
C7 C12 1.4117(17)
C7 C8 1.4182(17)
C8 C9 1.3969(18)
C8 C13 1.5374(18)
C9 C10 1.390(2)
C9 H9 0.9500
C10 C11 1.3804(19)
C10 H10 0.9500
C11 C12 1.4036(17)
C11 H11 0.9500
C12 C2 1.4961(17)
C2 C3 1.4047(18)
C2 C1 1.4307(17)
C3 C4 1.3851(19)
C3 H3 0.9500
C4 C5 1.3856(19)
C4 H4 0.9500
C5 C6 1.4071(18)
C5 H5 0.9500
C6 C1 1.4230(18)
C6 C22 1.5006(17)
C22 C21 1.4009(18)
C22 C17 1.4131(17)
C21 C20 1.3838(19)
C21 H21 0.9500
C20 C19 1.3898(19)
C20 H20 0.9500
C19 C18 1.3927(18)
C19 H19 0.9500
C18 C17 1.4211(17)
C18 C23 1.5364(17)
C23 C24 1.5351(18)
C23 C25 1.5391(18)
C23 C26 1.5410(19)
C26 H26A 0.9800
C26 H26B 0.9800
C26 H26C 0.9800
C24 H24A 0.9800
C24 H24B 0.9800
C24 H24C 0.9800
C25 H25A 0.9800
C25 H25B 0.9800
C25 H25C 0.9800
C13 C16 1.5386(18)
C13 C14 1.5406(19)
C13 C15 1.5423(19)
C16 H16A 0.9800
C16 H16B 0.9800
C16 H16C 0.9800
C15 H15A 0.9800
C15 H15B 0.9800
C15 H15C 0.9800
C14 H14A 0.9800
C14 H14B 0.9800
C14 H14C 0.9800
C27 H27A 0.9800
C27 H27B 0.9800
C27 H27C 0.9800
C28 H28A 0.9800
C28 H28B 0.9800
C28 H28C 0.9800
C29 H29A 0.9800
C29 H29B 0.9800
C29 H29C 0.9800
C33 C34 1.4699(19)
C33 H33A 0.9900
C33 H33B 0.9900
C34 C35 1.407(2)
C34 C39 1.4096(19)
C35 C36 1.389(2)
C35 H35 0.9500
C36 C37 1.388(2)
C36 H36 0.9500
C37 C38 1.384(2)
C37 H37 0.9500
C38 C39 1.387(2)
C38 H38 0.9500
C39 H39 0.9500
C32 H32A 0.9800
C32 H32B 0.9800
C32 H32C 0.9800
C31 H31A 0.9800
C31 H31B 0.9800
C31 H31C 0.9800
C30 H30A 0.9800
C30 H30B 0.9800
C30 H30C 0.9800
